data_1547292
loop_
_publ_author_name
'Margulies, Eric A.'
'Kerisit, Nicolas'
'Gawel, Przemyslaw'
'Mauck, Catherine M.'
'Ma, Lin'
'Miller, Claire E.'
'Young, Ryan M.'
'Trapp, Nils'
'Wu, Yi-Lin'
'Diederich, Fran\,cois'
'Wasielewski, Michael R.'

_publ_section_title
;
 Substituent Effects on Singlet Exciton Fission in Polycrystalline Thin
 Films of Cyano-Substituted Diaryltetracenes
;
_journal_issue 39
_journal_name_full 'The Journal of Physical Chemistry C'
_journal_page_first 21262
_journal_paper_doi 10.1021/acs.jpcc.7b07870
_journal_volume 121
_journal_year 2017
_chemical_formula_moiety 'C28 H16 F4'
_chemical_formula_sum 'C28 H16 F4'
_chemical_formula_weight 428.41
_space_group_crystal_system triclinic
_space_group_IT_number 2
_space_group_name_Hall '-P 1'
_space_group_name_H-M_alt 'P -1'
_symmetry_space_group_name_Hall '-P 1'
_symmetry_space_group_name_H-M 'P -1'
_atom_sites_solution_hydrogens geom
_atom_sites_solution_primary direct
_audit_creation_date 2015-04-15
_audit_creation_method
;
Olex2 1.2
(compiled 2015.01.26 svn.r3150 for OlexSys, GUI svn.r4998)
;
_cell_angle_alpha 78.132(2)
_cell_angle_beta 77.374(2)
_cell_angle_gamma 78.525(2)
_cell_formula_units_Z 2
_cell_length_a 9.6393(9)
_cell_length_b 9.6969(9)
_cell_length_c 11.3130(11)
_cell_measurement_reflns_used 7690
_cell_measurement_temperature 100.0(2)
_cell_measurement_theta_max 27.54
_cell_measurement_theta_min 2.83
_cell_volume 996.60(16)
_computing_cell_refinement 'Bruker SAINT'
_computing_data_collection 'Bruker APEX2'
_computing_data_reduction 'Bruker SAINT'
_computing_molecular_graphics 'Olex2 (Dolomanov et al., 2009)'
_computing_publication_material 'Olex2 (Dolomanov et al., 2009)'
_computing_structure_refinement 'XL (Sheldrick, 2008)'
_computing_structure_solution 'XS (Sheldrick, 2008)'
_diffrn_ambient_temperature 100.0(2)
_diffrn_detector 'Bruker APEX2 area detector'
_diffrn_detector_area_resol_mean 8.33
_diffrn_detector_type 'CCD area detector'
_diffrn_measured_fraction_theta_full 0.989
_diffrn_measured_fraction_theta_max 0.984
_diffrn_measurement_device 'kappa-stage diffractometer'
_diffrn_measurement_device_type 'Bruker Apex2 Duo (Mo)'
_diffrn_measurement_method '\w and \f scans'
_diffrn_radiation_monochromator 'focusing graphite'
_diffrn_radiation_probe x-ray
_diffrn_radiation_type MoK\a
_diffrn_radiation_wavelength 0.71073
_diffrn_reflns_av_R_equivalents 0.0219
_diffrn_reflns_av_unetI/netI 0.0193
_diffrn_reflns_Laue_measured_fraction_full 0.989
_diffrn_reflns_Laue_measured_fraction_max 0.984
_diffrn_reflns_limit_h_max 12
_diffrn_reflns_limit_h_min -12
_diffrn_reflns_limit_k_max 12
_diffrn_reflns_limit_k_min -12
_diffrn_reflns_limit_l_max 7
_diffrn_reflns_limit_l_min -14
_diffrn_reflns_number 17060
_diffrn_reflns_point_group_measured_fraction_full 0.989
_diffrn_reflns_point_group_measured_fraction_max 0.984
_diffrn_reflns_theta_full 25.242
_diffrn_reflns_theta_max 27.556
_diffrn_reflns_theta_min 2.175
_diffrn_source 'sealed tube'
_diffrn_standards_number 0
_exptl_absorpt_coefficient_mu 0.108
_exptl_absorpt_correction_T_max 0.7456
_exptl_absorpt_correction_T_min 0.7135
_exptl_absorpt_correction_type multi-scan
_exptl_absorpt_process_details
;
SADABS-2014/5 (Bruker,2014/5) was used for absorption correction.
wR2(int) was 0.0398 before and 0.0340 after correction.
The Ratio of minimum to maximum transmission is 0.9569.
The \l/2 correction factor is 0.00150.
;
_exptl_crystal_colour 'clear yellow'
_exptl_crystal_colour_lustre clear
_exptl_crystal_colour_primary yellow
_exptl_crystal_density_diffrn 1.428
_exptl_crystal_description block
_exptl_crystal_F_000 440
_exptl_crystal_size_max 0.32
_exptl_crystal_size_mid 0.19
_exptl_crystal_size_min 0.12
_refine_diff_density_max 1.041
_refine_diff_density_min -0.371
_refine_diff_density_rms 0.062
_refine_ls_extinction_method none
_refine_ls_goodness_of_fit_ref 1.039
_refine_ls_hydrogen_treatment constr
_refine_ls_matrix_type full
_refine_ls_number_parameters 289
_refine_ls_number_reflns 4538
_refine_ls_number_restraints 374
_refine_ls_restrained_S_all 1.014
_refine_ls_R_factor_all 0.0611
_refine_ls_R_factor_gt 0.0523
_refine_ls_shift/su_max 0.000
_refine_ls_shift/su_mean 0.000
_refine_ls_structure_factor_coef Fsqd
_refine_ls_weighting_details 'w=1/[\s^2^(Fo^2^)+(0.0684P)^2^+0.9186P] where P=(Fo^2^+2Fc^2^)/3'
_refine_ls_weighting_scheme calc
_refine_ls_wR_factor_gt 0.1363
_refine_ls_wR_factor_ref 0.1434
_reflns_Friedel_coverage 0.000
_reflns_number_gt 3865
_reflns_number_total 4538
_reflns_threshold_expression 'I > 2\s(I)'
_cod_data_source_file jp7b07870_si_004.cif
_cod_data_source_block mo_d050415_1_1_0m
_cod_depositor_comments 'Adding full bibliography for 1547291--1547294.cif.'
_cod_database_code 1547292
_shelxl_version_number 2014/6
_shelx_space_group_comment
;
The symmetry employed for this shelxl refinement is uniquely defined
by the following loop, which should always be used as a source of
symmetry information in preference to the above space-group names.
They are only intended as comments.
;
_shelx_estimated_absorpt_t_max 0.987
_shelx_estimated_absorpt_t_min 0.966
_olex2_refinement_description
;
1. Fixed Uiso
 At 1.2 times of:
  All C(H) groups
2. Rigid bond restraints
 All non-hydrogen atoms
 with sigma for 1-2 distances of 0.01 and sigma for 1-3 distances of 0.01
3. Uiso/Uaniso restraints and constraints
Uanis(C9) \\sim Ueq, Uanis(C10) \\sim Ueq, Uanis(C11) \\sim Ueq, Uanis(F2)
\\sim Ueq, Uanis(C12) \\sim Ueq, Uanis(C28) \\sim Ueq, Uanis(C27) \\sim Ueq:
with sigma of 0.002 and sigma for terminal atoms of 0.004
4. Rigid body (RIGU) restrains
 All non-hydrogen atoms
 with sigma for 1-2 distances of 0.004 and sigma for 1-3 distances of 0.004
5.a Aromatic/amide H refined with riding coordinates:
 C2(H2), C3(H3), C10(H10), C11(H11), C28(H28), C27(H27), C14(H14), C15(H15),
 C17(H17), C18(H18), C19(H19), C20(H20), C22(H22), C23(H23), C25(H25), C26(H26)
;
_olex2_submission_original_sample_id d050415_1_1
_olex2_submission_special_instructions 'No special instructions were received'

loop_
_space_group_symop_operation_xyz
'x, y, z'
'-x, -y, -z'

loop_
_atom_site_label
_atom_site_type_symbol
_atom_site_fract_x
_atom_site_fract_y
_atom_site_fract_z
_atom_site_U_iso_or_equiv
_atom_site_adp_type
_atom_site_occupancy
_atom_site_site_symmetry_order
_atom_site_calc_flag
_atom_site_refinement_flags_posn
_atom_site_refinement_flags_adp
F1 F 0.01379(13) 1.12418(13) 0.89573(10) 0.0321(3) Uani 1 1 d . U
F2 F 0.69122(14) 0.32347(13) 1.01219(10) 0.0346(3) Uani 1 1 d . U
F3 F 1.02834(14) 0.41707(14) 0.11127(10) 0.0376(3) Uani 1 1 d . U
F4 F 0.33901(13) 1.18693(12) -0.00578(10) 0.0307(3) Uani 1 1 d . U
C1 C 0.08914(18) 1.07187(19) 0.79412(16) 0.0215(4) Uani 1 1 d . U
C2 C 0.14773(18) 0.92815(19) 0.80534(17) 0.0221(4) Uani 1 1 d . U
H2 H 0.1347 0.8669 0.8827 0.027 Uiso 1 1 calc R .
C3 C 0.22552(17) 0.87621(18) 0.70117(16) 0.0192(3) Uani 1 1 d . U
H3 H 0.2651 0.7777 0.7072 0.023 Uiso 1 1 calc R .
C4 C 0.24730(17) 0.96621(17) 0.58661(15) 0.0160(3) Uani 1 1 d . U
C5 C 0.34531(17) 0.91228(17) 0.48001(15) 0.0163(3) Uani 1 1 d . U
C6 C 0.44535(18) 0.79682(19) 0.49838(15) 0.0194(3) Uani 1 1 d . U
C7 C 0.53992(18) 0.69020(18) 0.51180(16) 0.0192(3) Uani 1 1 d . U
C8 C 0.64263(17) 0.57515(18) 0.52811(16) 0.0177(3) Uani 1 1 d . U
C10 C 0.62466(18) 0.59035(18) 0.74737(17) 0.0210(4) Uani 1 1 d . U
H10 H 0.5938 0.6902 0.7274 0.025 Uiso 1 1 calc R .
C11 C 0.6364(2) 0.5302(2) 0.86738(17) 0.0247(4) Uani 1 1 d . U
H11 H 0.6150 0.5876 0.9297 0.030 Uiso 1 1 calc R .
C12 C 0.68001(19) 0.3847(2) 0.89442(16) 0.0238(4) Uani 1 1 d . U
C28 C 0.71174(19) 0.29743(18) 0.80709(16) 0.0216(4) Uani 1 1 d . U
H28 H 0.7400 0.1973 0.8288 0.026 Uiso 1 1 calc R .
C27 C 0.70145(17) 0.35884(17) 0.68708(15) 0.0171(3) Uani 1 1 d . U
H27 H 0.7245 0.3002 0.6256 0.020 Uiso 1 1 calc R .
C9 C 0.65759(17) 0.50605(17) 0.65444(15) 0.0161(3) Uani 1 1 d . U
C13 C 0.9346(2) 0.45357(19) 0.21226(16) 0.0234(4) Uani 1 1 d . U
C14 C 0.97691(18) 0.41221(19) 0.32449(16) 0.0207(4) Uani 1 1 d . U
H14 H 1.0706 0.3611 0.3311 0.025 Uiso 1 1 calc R .
C15 C 0.87901(17) 0.44724(17) 0.42783(15) 0.0156(3) Uani 1 1 d . U
H15 H 0.9058 0.4182 0.5063 0.019 Uiso 1 1 calc R .
C16 C 0.74110(17) 0.52486(16) 0.41869(15) 0.0152(3) Uani 1 1 d . U
C17 C 0.70421(18) 0.56540(17) 0.30192(16) 0.0181(3) Uani 1 1 d . U
H17 H 0.6116 0.6182 0.2938 0.022 Uiso 1 1 calc R .
C18 C 0.7999(2) 0.53005(19) 0.19837(16) 0.0229(4) Uani 1 1 d . U
H18 H 0.7740 0.5576 0.1195 0.027 Uiso 1 1 calc R .
C19 C 0.10441(18) 1.16405(18) 0.68361(16) 0.0203(3) Uani 1 1 d . U
H19 H 0.0616 1.2617 0.6784 0.024 Uiso 1 1 calc R .
C20 C 0.18406(17) 1.11061(17) 0.57990(16) 0.0177(3) Uani 1 1 d . U
H20 H 0.1960 1.1729 0.5030 0.021 Uiso 1 1 calc R .
C21 C 0.34121(17) 0.98630(17) 0.35227(15) 0.0155(3) Uani 1 1 d . U
C22 C 0.47048(18) 0.99351(17) 0.26687(16) 0.0180(3) Uani 1 1 d . U
H22 H 0.5593 0.9514 0.2922 0.022 Uiso 1 1 calc R .
C23 C 0.47078(19) 1.06085(18) 0.14644(16) 0.0211(4) Uani 1 1 d . U
H23 H 0.5586 1.0673 0.0894 0.025 Uiso 1 1 calc R .
C24 C 0.3398(2) 1.11854(18) 0.11143(16) 0.0218(4) Uani 1 1 d . U
C25 C 0.20986(19) 1.11081(18) 0.19112(16) 0.0210(4) Uani 1 1 d . U
H25 H 0.1215 1.1495 0.1638 0.025 Uiso 1 1 calc R .
C26 C 0.21117(18) 1.04530(18) 0.31196(16) 0.0185(3) Uani 1 1 d . U
H26 H 0.1227 1.0403 0.3683 0.022 Uiso 1 1 calc R .

loop_
_atom_site_aniso_label
_atom_site_aniso_U_11
_atom_site_aniso_U_22
_atom_site_aniso_U_33
_atom_site_aniso_U_23
_atom_site_aniso_U_13
_atom_site_aniso_U_12
F1 0.0324(6) 0.0351(6) 0.0193(6) -0.0047(5) 0.0058(5) 0.0048(5)
F2 0.0426(7) 0.0353(6) 0.0203(6) 0.0003(5) -0.0074(5) 0.0035(5)
F3 0.0365(7) 0.0439(7) 0.0188(6) -0.0039(5) 0.0024(5) 0.0158(5)
F4 0.0434(7) 0.0263(6) 0.0173(5) 0.0012(4) -0.0060(5) 0.0022(5)
C1 0.0158(8) 0.0264(9) 0.0194(8) -0.0047(7) 0.0017(6) -0.0015(6)
C2 0.0169(8) 0.0250(9) 0.0196(8) 0.0032(6) -0.0003(6) -0.0029(7)
C3 0.0140(7) 0.0176(8) 0.0235(8) 0.0009(6) -0.0035(6) -0.0012(6)
C4 0.0116(7) 0.0183(7) 0.0185(8) -0.0027(6) -0.0030(6) -0.0032(6)
C5 0.0123(7) 0.0174(7) 0.0195(8) -0.0024(6) -0.0039(6) -0.0025(6)
C6 0.0161(8) 0.0231(8) 0.0170(8) -0.0021(6) -0.0022(6) -0.0005(6)
C7 0.0167(8) 0.0199(8) 0.0205(8) -0.0030(6) -0.0025(6) -0.0032(6)
C8 0.0145(7) 0.0171(7) 0.0208(8) -0.0026(6) -0.0031(6) -0.0015(6)
C10 0.0186(7) 0.0150(7) 0.0258(8) -0.0032(6) 0.0013(6) -0.0003(6)
C11 0.0247(8) 0.0260(8) 0.0232(8) -0.0091(7) -0.0014(7) -0.0022(7)
C12 0.0208(8) 0.0287(8) 0.0186(8) -0.0006(6) -0.0039(6) 0.0004(7)
C28 0.0198(8) 0.0181(7) 0.0220(8) 0.0013(6) -0.0027(6) 0.0023(6)
C27 0.0155(7) 0.0154(7) 0.0198(7) -0.0031(6) -0.0030(6) -0.0015(6)
C9 0.0103(6) 0.0162(7) 0.0190(7) -0.0003(6) -0.0015(5) -0.0001(5)
C13 0.0245(9) 0.0237(9) 0.0165(8) -0.0037(6) 0.0011(7) 0.0040(7)
C14 0.0150(8) 0.0213(8) 0.0220(8) -0.0022(6) -0.0033(6) 0.0044(6)
C15 0.0140(7) 0.0156(7) 0.0165(7) -0.0013(6) -0.0045(6) -0.0001(6)
C16 0.0125(7) 0.0129(7) 0.0190(8) -0.0015(6) -0.0024(6) -0.0010(6)
C17 0.0149(7) 0.0174(8) 0.0216(8) -0.0016(6) -0.0067(6) 0.0006(6)
C18 0.0253(9) 0.0235(9) 0.0176(8) -0.0011(7) -0.0072(7) 0.0025(7)
C19 0.0187(8) 0.0177(8) 0.0228(8) -0.0025(6) -0.0026(6) -0.0011(6)
C20 0.0166(8) 0.0170(8) 0.0191(8) -0.0001(6) -0.0036(6) -0.0043(6)
C21 0.0154(7) 0.0136(7) 0.0175(8) -0.0036(6) -0.0032(6) -0.0014(6)
C22 0.0161(8) 0.0167(8) 0.0211(8) -0.0047(6) -0.0021(6) -0.0021(6)
C23 0.0225(8) 0.0189(8) 0.0200(8) -0.0050(6) 0.0014(6) -0.0029(6)
C24 0.0320(9) 0.0160(8) 0.0170(8) -0.0024(6) -0.0056(7) -0.0019(7)
C25 0.0222(8) 0.0184(8) 0.0225(8) -0.0036(6) -0.0089(7) 0.0020(6)
C26 0.0162(8) 0.0177(8) 0.0210(8) -0.0027(6) -0.0038(6) -0.0013(6)

loop_
_atom_type_symbol
_atom_type_description
_atom_type_scat_dispersion_real
_atom_type_scat_dispersion_imag
_atom_type_scat_source
C C 0.0033 0.0016 'International Tables Vol C Tables 4.2.6.8 and 6.1.1.4'
H H 0.0000 0.0000 'International Tables Vol C Tables 4.2.6.8 and 6.1.1.4'
F F 0.0171 0.0103 'International Tables Vol C Tables 4.2.6.8 and 6.1.1.4'

loop_
_geom_angle_atom_site_label_1
_geom_angle_atom_site_label_2
_geom_angle_atom_site_label_3
_geom_angle
F1 C1 C2 118.89(16)
F1 C1 C19 118.45(16)
C19 C1 C2 122.66(16)
C1 C2 H2 120.8
C3 C2 C1 118.37(16)
C3 C2 H2 120.8
C2 C3 H3 119.3
C2 C3 C4 121.34(16)
C4 C3 H3 119.3
C3 C4 C5 120.28(15)
C3 C4 C20 118.02(15)
C20 C4 C5 121.45(15)
C4 C5 C21 121.96(14)
C6 C5 C4 119.68(15)
C6 C5 C21 118.29(15)
C7 C6 C5 178.14(19)
C6 C7 C8 179.06(19)
C7 C8 C9 118.66(15)
C7 C8 C16 119.37(15)
C9 C8 C16 121.93(14)
C11 C10 H10 119.5
C11 C10 C9 121.06(16)
C9 C10 H10 119.5
C10 C11 H11 120.8
C12 C11 C10 118.41(17)
C12 C11 H11 120.8
F2 C12 C11 119.24(17)
F2 C12 C28 118.03(16)
C28 C12 C11 122.73(17)
C12 C28 H28 120.8
C12 C28 C27 118.43(16)
C27 C28 H28 120.8
C28 C27 H27 119.4
C28 C27 C9 121.25(16)
C9 C27 H27 119.4
C10 C9 C8 118.99(15)
C27 C9 C8 122.89(15)
C27 C9 C10 118.11(15)
F3 C13 C14 118.52(16)
F3 C13 C18 118.72(16)
C14 C13 C18 122.76(16)
C13 C14 H14 120.9
C13 C14 C15 118.15(15)
C15 C14 H14 120.9
C14 C15 H15 119.3
C14 C15 C16 121.31(15)
C16 C15 H15 119.3
C15 C16 C8 120.81(15)
C17 C16 C8 120.81(14)
C17 C16 C15 118.10(15)
C16 C17 H17 119.4
C18 C17 C16 121.26(15)
C18 C17 H17 119.4
C13 C18 H18 120.8
C17 C18 C13 118.41(16)
C17 C18 H18 120.8
C1 C19 H19 120.8
C1 C19 C20 118.32(16)
C20 C19 H19 120.8
C4 C20 H20 119.4
C19 C20 C4 121.26(15)
C19 C20 H20 119.4
C22 C21 C5 119.57(14)
C26 C21 C5 121.96(15)
C26 C21 C22 118.43(15)
C21 C22 H22 119.4
C23 C22 C21 121.19(16)
C23 C22 H22 119.4
C22 C23 H23 120.9
C24 C23 C22 118.17(16)
C24 C23 H23 120.9
F4 C24 C23 118.62(16)
F4 C24 C25 118.63(16)
C25 C24 C23 122.74(16)
C24 C25 H25 120.8
C24 C25 C26 118.49(16)
C26 C25 H25 120.8
C21 C26 H26 119.5
C25 C26 C21 120.94(16)
C25 C26 H26 119.5

loop_
_geom_bond_atom_site_label_1
_geom_bond_atom_site_label_2
_geom_bond_distance
F1 C1 1.354(2)
F2 C12 1.361(2)
F3 C13 1.355(2)
F4 C24 1.356(2)
C1 C2 1.387(3)
C1 C19 1.377(2)
C2 H2 0.9500
C2 C3 1.383(2)
C3 H3 0.9500
C3 C4 1.405(2)
C4 C5 1.478(2)
C4 C20 1.405(2)
C5 C6 1.338(2)
C5 C21 1.481(2)
C6 C7 1.243(3)
C7 C8 1.347(2)
C8 C9 1.473(2)
C8 C16 1.490(2)
C10 H10 0.9500
C10 C11 1.383(3)
C10 C9 1.407(2)
C11 H11 0.9500
C11 C12 1.379(3)
C12 C28 1.377(3)
C28 H28 0.9500
C28 C27 1.382(2)
C27 H27 0.9500
C27 C9 1.401(2)
C13 C14 1.375(2)
C13 C18 1.385(3)
C14 H14 0.9500
C14 C15 1.388(2)
C15 H15 0.9500
C15 C16 1.405(2)
C16 C17 1.401(2)
C17 H17 0.9500
C17 C18 1.381(2)
C18 H18 0.9500
C19 H19 0.9500
C19 C20 1.390(2)
C20 H20 0.9500
C21 C22 1.404(2)
C21 C26 1.401(2)
C22 H22 0.9500
C22 C23 1.384(2)
C23 H23 0.9500
C23 C24 1.382(3)
C24 C25 1.379(3)
C25 H25 0.9500
C25 C26 1.386(2)
C26 H26 0.9500

loop_
_geom_torsion_atom_site_label_1
_geom_torsion_atom_site_label_2
_geom_torsion_atom_site_label_3
_geom_torsion_atom_site_label_4
_geom_torsion
F1 C1 C2 C3 -179.43(16)
F1 C1 C19 C20 178.83(15)
F2 C12 C28 C27 -179.64(15)
F3 C13 C14 C15 -178.57(16)
F3 C13 C18 C17 179.22(16)
F4 C24 C25 C26 -177.75(15)
C1 C2 C3 C4 1.0(3)
C1 C19 C20 C4 0.3(3)
C2 C1 C19 C20 -1.2(3)
C2 C3 C4 C5 172.52(15)
C2 C3 C4 C20 -1.8(2)
C3 C4 C5 C6 -20.5(2)
C3 C4 C5 C21 162.44(15)
C3 C4 C20 C19 1.2(2)
C4 C5 C21 C22 141.92(16)
C4 C5 C21 C26 -40.6(2)
C5 C4 C20 C19 -173.08(15)
C5 C21 C22 C23 179.50(15)
C5 C21 C26 C25 -178.30(15)
C6 C5 C21 C22 -35.2(2)
C6 C5 C21 C26 142.34(17)
C7 C8 C9 C10 -31.7(2)
C7 C8 C9 C27 147.30(17)
C7 C8 C16 C15 154.60(16)
C7 C8 C16 C17 -19.2(2)
C8 C16 C17 C18 174.15(16)
C10 C11 C12 F2 -179.54(16)
C10 C11 C12 C28 -0.2(3)
C11 C10 C9 C8 179.69(16)
C11 C10 C9 C27 0.6(2)
C11 C12 C28 C27 1.0(3)
C12 C28 C27 C9 -1.0(3)
C28 C27 C9 C8 -178.81(15)
C28 C27 C9 C10 0.3(2)
C9 C8 C16 C15 -23.0(2)
C9 C8 C16 C17 163.23(15)
C9 C10 C11 C12 -0.6(3)
C13 C14 C15 C16 -1.1(3)
C14 C13 C18 C17 -0.4(3)
C14 C15 C16 C8 -173.48(15)
C14 C15 C16 C17 0.5(2)
C15 C16 C17 C18 0.2(2)
C16 C8 C9 C10 145.87(16)
C16 C8 C9 C27 -35.1(2)
C16 C17 C18 C13 -0.3(3)
C18 C13 C14 C15 1.0(3)
C19 C1 C2 C3 0.5(3)
C20 C4 C5 C6 153.59(16)
C20 C4 C5 C21 -23.5(2)
C21 C22 C23 C24 -1.3(2)
C22 C21 C26 C25 -0.8(2)
C22 C23 C24 F4 178.86(14)
C22 C23 C24 C25 -0.4(3)
C23 C24 C25 C26 1.5(3)
C24 C25 C26 C21 -0.9(3)
C26 C21 C22 C23 1.9(2)
